data_1533829
loop_
_publ_author_name
'Swainson, I.P.'
'Hammond, R.P.'

_publ_section_title
;
 Hydrogen bonding in ikaite, Ca C O3 * 6(H2 O)
;
_journal_name_full 'Mineralogical Magazine (1969-)'
_journal_page_first 555
_journal_page_last 562
_journal_volume 67
_journal_year 2003
_chemical_formula_sum 'C Ca D12 O9'
_chemical_name_systematic 'Ca (C O3) (D2 O)6'
_space_group_IT_number 15
_symmetry_space_group_name_Hall '-C 2yc'
_symmetry_space_group_name_H-M 'C 1 2/c 1'
_cell_angle_alpha 90
_cell_angle_beta 110.579
_cell_angle_gamma 90
_cell_formula_units_Z 4
_cell_length_a 8.8268
_cell_length_b 8.3235
_cell_length_c 11.0532
_cell_volume 760.257
_citation_journal_id_ASTM MNLMBB
_cod_data_source_file Swainson_MNLMBB_2003_858.cif
_cod_data_source_block C1D12Ca1O9
_cod_original_cell_volume 760.2572
_cod_original_formula_sum 'C1 D12 Ca1 O9'
_cod_database_code 1533829

loop_
_symmetry_equiv_pos_as_xyz
x,y,z
-x,y,-z+1/2
-x,-y,-z
x,-y,z-1/2
x+1/2,y+1/2,z
-x+1/2,y+1/2,-z+1/2
-x+1/2,-y+1/2,-z
x+1/2,-y+1/2,z-1/2

loop_
_atom_site_label
_atom_site_type_symbol
_atom_site_fract_x
_atom_site_fract_y
_atom_site_fract_z
_atom_site_occupancy
_atom_site_U_iso_or_equiv
O5 O-2 0.6686 0.8844 0.3585 1 0.0
D5 D+1 0.7788 0.886 0.3539 1 0.0
D3 D+1 0.8679 0.6079 0.3531 1 0.0
O1 O-2 0.5 0.1499 0.25 1 0.0
C1 C+4 0.5 0.3052 0.25 1 0.0
Ca1 Ca+2 0.5 0.6503 0.25 1 0.0
O2 O-2 0.5272 0.3855 0.1576 1 0.0
D4 D+1 0.8112 0.5931 0.4725 1 0.0
O3 O-2 0.6143 0.723 0.0925 1 0.0
D1 D+1 0.5725 0.6869 0.0017 1 0.0
D6 D+1 0.6279 0.9915 0.3307 1 0.0
O4 O-2 0.786 0.5582 0.3828 1 0.0
D2 D+1 0.652 0.8312 0.0899 1 0.0
